data_1543333
loop_
_publ_author_name
'Yallur, Basappa'
'Krishna, P. Murali'
'Hosamani, Amar A.'

_publ_section_title
;
 Benzo[4,5]imidazo[2,1-<i>b</i>]thiazole-2-carbaldehyde
;
_journal_coeditor_code SU4045
_journal_issue 5
_journal_name_full IUCrData
_journal_page_first x160778
_journal_paper_doi 10.1107/S2414314616007781
_journal_volume 1
_journal_year 2016
_chemical_formula_iupac 'C10 H6 N2 O S'
_chemical_formula_moiety 'C10 H6 N2 O S'
_chemical_formula_sum 'C10 H6 N2 O S'
_chemical_formula_weight 202.23
_chemical_name_systematic
;
Benzo[4,5]imidazo[2,1-<i>b</i>]thiazole-2-carbaldehyde
;
_space_group_crystal_system monoclinic
_space_group_IT_number 14
_space_group_name_Hall '-P 2ybc'
_space_group_name_H-M_alt 'P 1 21/c 1'
_symmetry_space_group_name_Hall '-P 2ybc'
_symmetry_space_group_name_H-M 'P 1 21/c 1'
_atom_sites_solution_hydrogens mixed
_atom_sites_solution_primary direct
_atom_sites_solution_secondary difmap
_audit_creation_method SHELXL-2014/6
_cell_angle_alpha 90
_cell_angle_beta 96.473(17)
_cell_angle_gamma 90
_cell_formula_units_Z 4
_cell_length_a 5.6514(16)
_cell_length_b 21.220(7)
_cell_length_c 7.381(2)
_cell_measurement_reflns_used 563
_cell_measurement_temperature 298(2)
_cell_measurement_theta_max 24.99
_cell_measurement_theta_min 5
_cell_volume 879.5(5)
_computing_cell_refinement
;
SAINT (Bruker, 2012)
;
_computing_data_collection
;
APEX2 (Bruker, 2012)
;
_computing_data_reduction
;
SAINT (Bruker, 2012)
;
_computing_molecular_graphics
;
OLEX2 (Dolomanov <i>et al.</i>,  2009) and
Mercury (Macrae <i>et al.</i>,  2008)
;
_computing_publication_material
;
OLEX2 (Dolomanov <i>et al.</i>,  2009)
;
_computing_structure_refinement
;
SHELXL2014 (Sheldrick, 2015)
;
_computing_structure_solution
;
olex2.solve (Bourhis <i>et al.</i>,  2015)
;
_diffrn_ambient_temperature 298(2)
_diffrn_detector_area_resol_mean 7.9
_diffrn_measured_fraction_theta_full 0.998
_diffrn_measured_fraction_theta_max 0.918
_diffrn_measurement_device 'three-circle diffractometer'
_diffrn_measurement_device_type 'Bruker SMART APEXII area-detector'
_diffrn_measurement_method '\w and \f scans'
_diffrn_radiation_monochromator 'mirror optics'
_diffrn_radiation_type MoK\a
_diffrn_radiation_wavelength 0.71073
_diffrn_reflns_av_R_equivalents 0.1290
_diffrn_reflns_limit_h_max 7
_diffrn_reflns_limit_h_min -6
_diffrn_reflns_limit_k_max 29
_diffrn_reflns_limit_k_min -29
_diffrn_reflns_limit_l_max 10
_diffrn_reflns_limit_l_min -10
_diffrn_reflns_number 15536
_diffrn_reflns_theta_full 25.242
_diffrn_reflns_theta_max 30.052
_diffrn_reflns_theta_min 1.919
_exptl_absorpt_coefficient_mu 0.329
_exptl_absorpt_correction_T_max 0.746
_exptl_absorpt_correction_T_min 0.584
_exptl_absorpt_correction_type multi-scan
_exptl_absorpt_process_details
;
(SADABS; Bruker, 2012)
;
_exptl_crystal_colour colourless
_exptl_crystal_density_diffrn 1.527
_exptl_crystal_description block
_exptl_crystal_F_000 416
_exptl_crystal_size_max 0.24
_exptl_crystal_size_mid 0.23
_exptl_crystal_size_min 0.22
_refine_diff_density_max 0.229
_refine_diff_density_min -0.352
_refine_ls_extinction_method none
_refine_ls_goodness_of_fit_ref 0.911
_refine_ls_hydrogen_treatment mixed
_refine_ls_matrix_type full
_refine_ls_number_parameters 131
_refine_ls_number_reflns 2357
_refine_ls_number_restraints 0
_refine_ls_restrained_S_all 0.911
_refine_ls_R_factor_all 0.1921
_refine_ls_R_factor_gt 0.0581
_refine_ls_shift/su_max 0.000
_refine_ls_shift/su_mean 0.000
_refine_ls_structure_factor_coef Fsqd
_refine_ls_weighting_details 'w=1/[\s^2^(Fo^2^)+(0.0593P)^2^] where P=(Fo^2^+2Fc^2^)/3'
_refine_ls_weighting_scheme calc
_refine_ls_wR_factor_gt 0.1085
_refine_ls_wR_factor_ref 0.1504
_reflns_number_gt 935
_reflns_number_total 2357
_reflns_threshold_expression 'I > 2\s(I)'
_cod_data_source_file su4045sup1.cif
_cod_data_source_block I
_cod_database_code 1543333
_shelx_space_group_comment
;
The symmetry employed for this shelxl refinement is uniquely defined
by the following loop, which should always be used as a source of
symmetry information in preference to the above space-group names.
They are only intended as comments.
;
_shelxl_version_number 2014/6

loop_
_space_group_symop_operation_xyz
'x, y, z'
'-x, y+1/2, -z+1/2'
'-x, -y, -z'
'x, -y-1/2, z-1/2'

loop_
_atom_site_type_symbol
_atom_site_label
_atom_site_fract_x
_atom_site_fract_y
_atom_site_fract_z
_atom_site_U_iso_or_equiv
_atom_site_adp_type
_atom_site_calc_flag
_atom_site_occupancy
S S1 0.00346(15) 0.35868(4) 0.24538(14) 0.0456(3) Uani d 1
O O1 0.2732(5) 0.47879(12) 0.3388(4) 0.0712(9) Uani d 1
N N1 -0.0906(5) 0.22884(13) 0.2066(4) 0.0405(7) Uani d 1
N N2 0.2655(4) 0.26299(12) 0.3445(4) 0.0344(7) Uani d 1
C C1 0.3851(6) 0.43192(18) 0.3864(5) 0.0524(10) Uani d 1
H H1 0.5378 0.4367 0.4465 0.063 Uiso calc 1
C C2 0.2933(6) 0.36898(16) 0.3546(5) 0.0386(8) Uani d 1
C C3 0.4060(6) 0.31408(16) 0.3987(5) 0.0394(9) Uani d 1
H H3 0.5596 0.3111 0.4583 0.047 Uiso calc 1
C C4 0.2798(5) 0.19764(15) 0.3477(5) 0.0354(8) Uani d 1
C C5 0.4609(6) 0.15669(16) 0.4114(5) 0.0437(9) Uani d 1
H H5 0.6083 0.1711 0.4640 0.052 Uiso calc 1
C C6 0.4101(6) 0.09323(17) 0.3922(5) 0.0513(10) Uani d 1
H H6 0.5260 0.0639 0.4339 0.062 Uiso calc 1
C C7 0.1898(7) 0.0720(2) 0.3120(5) 0.0519(10) Uani d 1
H H7 0.147(6) 0.0268(17) 0.294(5) 0.066(12) Uiso d 1
C C8 0.0123(6) 0.11321(17) 0.2454(5) 0.0468(9) Uani d 1
H H8 -0.1335 0.0984 0.1909 0.056 Uiso calc 1
C C9 0.0572(5) 0.17760(16) 0.2619(4) 0.0370(8) Uani d 1
C C10 0.0414(5) 0.27784(16) 0.2589(5) 0.0402(9) Uani d 1

loop_
_atom_site_aniso_label
_atom_site_aniso_U_11
_atom_site_aniso_U_22
_atom_site_aniso_U_33
_atom_site_aniso_U_12
_atom_site_aniso_U_13
_atom_site_aniso_U_23
S1 0.0405(5) 0.0460(6) 0.0480(6) 0.0017(4) -0.0050(4) 0.0016(5)
O1 0.080(2) 0.0409(17) 0.087(2) 0.0059(14) -0.0140(16) 0.0041(15)
N1 0.0381(15) 0.0419(19) 0.0404(18) -0.0038(14) -0.0014(13) -0.0023(14)
N2 0.0296(14) 0.0401(18) 0.0326(17) -0.0034(13) -0.0003(12) -0.0016(14)
C1 0.049(2) 0.050(3) 0.055(3) -0.007(2) -0.0069(19) -0.007(2)
C2 0.0372(18) 0.042(2) 0.035(2) -0.0044(16) -0.0012(15) 0.0009(17)
C3 0.0356(18) 0.045(2) 0.037(2) -0.0053(17) 0.0011(15) -0.0020(17)
C4 0.0340(18) 0.040(2) 0.032(2) -0.0024(16) 0.0007(14) -0.0039(17)
C5 0.0357(18) 0.049(2) 0.046(2) 0.0009(16) 0.0013(16) 0.0043(18)
C6 0.055(2) 0.042(2) 0.057(3) 0.0080(18) 0.0087(19) 0.0030(19)
C7 0.057(3) 0.044(3) 0.055(3) -0.005(2) 0.009(2) -0.006(2)
C8 0.044(2) 0.053(2) 0.044(2) -0.011(2) 0.0066(16) -0.006(2)
C9 0.0359(19) 0.046(2) 0.029(2) -0.0055(16) 0.0025(16) -0.0020(17)
C10 0.0321(19) 0.050(2) 0.037(2) -0.0026(16) -0.0013(16) 0.0002(18)

loop_
_atom_type_symbol
_atom_type_description
_atom_type_scat_dispersion_real
_atom_type_scat_dispersion_imag
_atom_type_scat_source
C C 0.0033 0.0016 'International Tables Vol C Tables 4.2.6.8 and 6.1.1.4'
H H 0.0000 0.0000 'International Tables Vol C Tables 4.2.6.8 and 6.1.1.4'
N N 0.0061 0.0033 'International Tables Vol C Tables 4.2.6.8 and 6.1.1.4'
O O 0.0106 0.0060 'International Tables Vol C Tables 4.2.6.8 and 6.1.1.4'
S S 0.1246 0.1234 'International Tables Vol C Tables 4.2.6.8 and 6.1.1.4'

loop_
_geom_angle_atom_site_label_1
_geom_angle_atom_site_label_2
_geom_angle_atom_site_label_3
_geom_angle
C10 S1 C2 89.64(16)
C10 N1 C9 103.2(3)
C3 N2 C10 114.9(3)
C3 N2 C4 138.6(3)
C10 N2 C4 106.5(2)
O1 C1 C2 123.2(3)
O1 C1 H1 118.4
C2 C1 H1 118.4
C3 C2 C1 127.5(3)
C3 C2 S1 113.2(3)
C1 C2 S1 119.3(3)
C2 C3 N2 111.6(3)
C2 C3 H3 124.2
N2 C3 H3 124.2
C5 C4 N2 132.2(3)
C5 C4 C9 123.5(3)
N2 C4 C9 104.3(3)
C6 C5 C4 116.1(3)
C6 C5 H5 121.9
C4 C5 H5 121.9
C5 C6 C7 121.7(3)
C5 C6 H6 119.2
C7 C6 H6 119.2
C8 C7 C6 121.7(4)
C8 C7 H7 114(2)
C6 C7 H7 124(2)
C7 C8 C9 118.2(3)
C7 C8 H8 120.9
C9 C8 H8 120.9
C8 C9 N1 129.6(3)
C8 C9 C4 118.7(3)
N1 C9 C4 111.6(3)
N1 C10 N2 114.4(3)
N1 C10 S1 134.9(3)
N2 C10 S1 110.7(2)

loop_
_geom_bond_atom_site_label_1
_geom_bond_atom_site_label_2
_geom_bond_distance
S1 C10 1.730(3)
S1 C2 1.756(3)
O1 C1 1.210(4)
N1 C10 1.312(4)
N1 C9 1.403(4)
N2 C3 1.376(4)
N2 C10 1.386(4)
N2 C4 1.389(4)
C1 C2 1.442(5)
C1 H1 0.9300
C2 C3 1.350(4)
C3 H3 0.9300
C4 C5 1.384(4)
C4 C9 1.409(4)
C5 C6 1.381(5)
C5 H5 0.9300
C6 C7 1.392(5)
C6 H6 0.9300
C7 C8 1.379(5)
C7 H7 0.99(3)
C8 C9 1.393(4)
C8 H8 0.9300

loop_
_geom_hbond_atom_site_label_D
_geom_hbond_atom_site_label_H
_geom_hbond_atom_site_label_A
_geom_hbond_site_symmetry_A
_geom_hbond_distance_DH
_geom_hbond_distance_HA
_geom_hbond_distance_DA
_geom_hbond_angle_DHA
C1 H1 O1 3_666 0.93 2.55 3.248(4) 132

loop_
_geom_torsion_atom_site_label_1
_geom_torsion_atom_site_label_2
_geom_torsion_atom_site_label_3
_geom_torsion_atom_site_label_4
_geom_torsion
O1 C1 C2 C3 178.4(4)
O1 C1 C2 S1 -1.2(5)
C10 S1 C2 C3 -0.7(3)
C10 S1 C2 C1 179.0(3)
C1 C2 C3 N2 -178.8(3)
S1 C2 C3 N2 0.8(4)
C10 N2 C3 C2 -0.5(4)
C4 N2 C3 C2 178.8(3)
C3 N2 C4 C5 -1.1(6)
C10 N2 C4 C5 178.3(3)
C3 N2 C4 C9 -179.4(3)
C10 N2 C4 C9 -0.1(3)
N2 C4 C5 C6 179.7(3)
C9 C4 C5 C6 -2.1(5)
C4 C5 C6 C7 0.5(5)
C5 C6 C7 C8 0.9(5)
C6 C7 C8 C9 -0.7(5)
C7 C8 C9 N1 -179.9(3)
C7 C8 C9 C4 -0.8(5)
C10 N1 C9 C8 179.0(3)
C10 N1 C9 C4 -0.1(3)
C5 C4 C9 C8 2.4(5)
N2 C4 C9 C8 -179.1(3)
C5 C4 C9 N1 -178.4(3)
N2 C4 C9 N1 0.2(3)
C9 N1 C10 N2 0.1(4)
C9 N1 C10 S1 179.6(3)
C3 N2 C10 N1 179.5(3)
C4 N2 C10 N1 0.0(4)
C3 N2 C10 S1 -0.1(3)
C4 N2 C10 S1 -179.6(2)
C2 S1 C10 N1 -179.1(4)
C2 S1 C10 N2 0.4(2)

_cod_database_fobs_code 1543333
